data_4104085
loop_
_publ_author_name
'Shikuo Ren'
'Hoi-Shan Chan'
'Zuowei Xie'

_publ_section_title
;
 Synthesis, Structure, and Reactivity of Zirconacyclopentene Incorporating
 a Carboranyl Unit
;
_journal_name_full 'Journal of the American Chemical Society'
_journal_page_first 3862
_journal_page_last 3863
_journal_paper_doi 10.1021/ja900563u
_journal_volume 131
_journal_year 2009
_chemical_formula_sum 'C14 H24 B10'
_chemical_formula_weight 300.43
_chemical_name_systematic
;

 ?

;
_space_group_IT_number 14
_symmetry_cell_setting monoclinic
_symmetry_space_group_name_Hall '-P 2ybc'
_symmetry_space_group_name_H-M 'P 1 21/c 1'
_atom_sites_solution_hydrogens geom
_atom_sites_solution_primary direct
_atom_sites_solution_secondary difmap
_audit_creation_method SHELXL-97
_cell_angle_alpha 90.00
_cell_angle_beta 107.19
_cell_angle_gamma 90.00
_cell_formula_units_Z 4
_cell_length_a 10.182(2)
_cell_length_b 17.545(4)
_cell_length_c 10.182(2)
_cell_measurement_reflns_used 3027
_cell_measurement_temperature 296(2)
_cell_measurement_theta_max 28.11
_cell_measurement_theta_min 2.32
_cell_volume 1737.7(6)
_computing_cell_refinement 'Bruker SMART'
_computing_data_collection 'Bruker SMART'
_computing_data_reduction 'Bruker SAINT'
_computing_molecular_graphics 'Bruker SHELXTL'
_computing_publication_material 'Bruker SHELXTL'
_computing_structure_refinement 'SHELXL-97 (Sheldrick, 1997)'
_computing_structure_solution 'SHELXS-97 (Sheldrick, 1990)'
_diffrn_ambient_temperature 296(2)
_diffrn_measured_fraction_theta_full 0.976
_diffrn_measured_fraction_theta_max 0.976
_diffrn_measurement_device_type 'CCD area detector'
_diffrn_measurement_method 'phi and omega scans'
_diffrn_radiation_monochromator graphite
_diffrn_radiation_source 'fine-focus sealed tube'
_diffrn_radiation_type MoK\a
_diffrn_radiation_wavelength 0.71073
_diffrn_reflns_av_R_equivalents 0.0408
_diffrn_reflns_av_sigmaI/netI 0.0555
_diffrn_reflns_limit_h_max 5
_diffrn_reflns_limit_h_min -13
_diffrn_reflns_limit_k_max 23
_diffrn_reflns_limit_k_min -22
_diffrn_reflns_limit_l_max 13
_diffrn_reflns_limit_l_min -11
_diffrn_reflns_number 9271
_diffrn_reflns_theta_full 28.11
_diffrn_reflns_theta_max 28.11
_diffrn_reflns_theta_min 2.09
_exptl_absorpt_coefficient_mu 0.056
_exptl_absorpt_correction_T_max 1.0000
_exptl_absorpt_correction_T_min 0.530192
_exptl_absorpt_correction_type multi-scan
_exptl_crystal_colour colourless
_exptl_crystal_density_diffrn 1.148
_exptl_crystal_density_meas 0
_exptl_crystal_density_method 'not measured'
_exptl_crystal_description block
_exptl_crystal_F_000 632
_exptl_crystal_size_max 0.40
_exptl_crystal_size_mid 0.30
_exptl_crystal_size_min 0.20
_refine_diff_density_max 0.260
_refine_diff_density_min -0.255
_refine_diff_density_rms 0.045
_refine_ls_extinction_method none
_refine_ls_goodness_of_fit_ref 1.019
_refine_ls_hydrogen_treatment riding
_refine_ls_matrix_type full
_refine_ls_number_parameters 217
_refine_ls_number_reflns 4149
_refine_ls_number_restraints 0
_refine_ls_restrained_S_all 1.019
_refine_ls_R_factor_all 0.1112
_refine_ls_R_factor_gt 0.0665
_refine_ls_shift/su_max 0.000
_refine_ls_shift/su_mean 0.000
_refine_ls_structure_factor_coef Fsqd
_refine_ls_weighting_details 'calc w=1/[\s^2^(Fo^2^)+(0.0915P)^2^+0.2514P] where P=(Fo^2^+2Fc^2^)/3'
_refine_ls_weighting_scheme calc
_refine_ls_wR_factor_gt 0.1594
_refine_ls_wR_factor_ref 0.1813
_reflns_number_gt 2635
_reflns_number_total 4149
_reflns_threshold_expression >2sigma(I)
_cod_data_source_file ja900563u_si_002_2.cif
_cod_data_source_block 4
_cod_original_cell_volume 1737.9(6)
_cod_database_code 4104085

loop_
_symmetry_equiv_pos_as_xyz
'x, y, z'
'-x, y+1/2, -z+1/2'
'-x, -y, -z'
'x, -y-1/2, z-1/2'

loop_
_atom_site_label
_atom_site_type_symbol
_atom_site_fract_x
_atom_site_fract_y
_atom_site_fract_z
_atom_site_U_iso_or_equiv
_atom_site_adp_type
_atom_site_occupancy
_atom_site_symmetry_multiplicity
_atom_site_calc_flag
_atom_site_refinement_flags
C1 C 0.84463(18) 0.08298(10) 0.26671(19) 0.0275(4) Uani 1 1 d .
C2 C 0.70613(17) 0.03232(10) 0.25398(18) 0.0241(4) Uani 1 1 d .
C11 C 0.96612(19) 0.04053(12) 0.2523(2) 0.0328(5) Uani 1 1 d .
C12 C 1.0873(2) 0.08035(15) 0.2651(2) 0.0488(6) Uani 1 1 d .
H12A H 1.0908 0.1325 0.2821 0.059 Uiso 1 1 calc R
C13 C 1.2030(2) 0.04294(18) 0.2528(3) 0.0607(7) Uani 1 1 d .
H13A H 1.2839 0.0697 0.2612 0.073 Uiso 1 1 calc R
C14 C 1.1970(2) -0.03378(18) 0.2282(3) 0.0593(7) Uani 1 1 d .
H14A H 1.2743 -0.0592 0.2200 0.071 Uiso 1 1 calc R
C15 C 1.0783(2) -0.07331(16) 0.2154(2) 0.0494(6) Uani 1 1 d .
H15A H 1.0768 -0.1254 0.1982 0.059 Uiso 1 1 calc R
C16 C 0.9585(2) -0.03801(12) 0.2275(2) 0.0349(5) Uani 1 1 d .
C17 C 0.8331(2) -0.08274(11) 0.2192(2) 0.0341(5) Uani 1 1 d .
C18 C 0.8382(3) -0.16764(12) 0.1927(3) 0.0515(6) Uani 1 1 d .
H18A H 0.9261 -0.1878 0.2472 0.062 Uiso 1 1 calc R
H18B H 0.7667 -0.1931 0.2214 0.062 Uiso 1 1 calc R
C19 C 0.8188(3) -0.18443(16) 0.0421(3) 0.0760(9) Uani 1 1 d .
H19A H 0.8224 -0.2385 0.0290 0.114 Uiso 1 1 calc R
H19B H 0.8905 -0.1602 0.0138 0.114 Uiso 1 1 calc R
H19C H 0.7311 -0.1653 -0.0120 0.114 Uiso 1 1 calc R
C20 C 0.71686(19) -0.05157(10) 0.23210(19) 0.0287(4) Uani 1 1 d .
C21 C 0.5913(2) -0.09753(11) 0.2332(2) 0.0392(5) Uani 1 1 d .
H21A H 0.5776 -0.1376 0.1649 0.047 Uiso 1 1 calc R
H21B H 0.5112 -0.0646 0.2071 0.047 Uiso 1 1 calc R
C22 C 0.6022(3) -0.13315(14) 0.3719(3) 0.0588(7) Uani 1 1 d .
H22A H 0.5202 -0.1616 0.3661 0.088 Uiso 1 1 calc R
H22B H 0.6131 -0.0937 0.4397 0.088 Uiso 1 1 calc R
H22C H 0.6802 -0.1666 0.3977 0.088 Uiso 1 1 calc R
B3 B 0.7971(2) 0.06701(12) 0.4139(2) 0.0292(5) Uani 1 1 d .
H3 H 0.8544 0.0314 0.5009 0.035 Uiso 1 1 calc R
B4 B 0.8577(3) 0.15660(13) 0.3790(3) 0.0375(6) Uani 1 1 d .
H4 H 0.9559 0.1795 0.4444 0.045 Uiso 1 1 calc R
B5 B 0.8036(2) 0.17225(13) 0.1990(3) 0.0370(5) Uani 1 1 d .
H5 H 0.8666 0.2052 0.1481 0.044 Uiso 1 1 calc R
B6 B 0.7076(2) 0.09232(13) 0.1188(2) 0.0306(5) Uani 1 1 d .
H6 H 0.7076 0.0729 0.0160 0.037 Uiso 1 1 calc R
B7 B 0.6154(2) 0.06955(12) 0.3564(2) 0.0304(5) Uani 1 1 d .
H7 H 0.5539 0.0352 0.4069 0.036 Uiso 1 1 calc R
B8 B 0.7102(3) 0.15049(13) 0.4358(3) 0.0377(6) Uani 1 1 d .
H8 H 0.7104 0.1701 0.5385 0.045 Uiso 1 1 calc R
B9 B 0.7145(3) 0.21583(13) 0.3038(3) 0.0407(6) Uani 1 1 d .
H9 H 0.7181 0.2778 0.3210 0.049 Uiso 1 1 calc R
B10 B 0.6212(2) 0.17522(13) 0.1430(3) 0.0358(5) Uani 1 1 d .
H10 H 0.5638 0.2107 0.0558 0.043 Uiso 1 1 calc R
B11 B 0.5609(2) 0.08469(12) 0.1762(2) 0.0309(5) Uani 1 1 d .
H11 H 0.4646 0.0600 0.1105 0.037 Uiso 1 1 calc R
B12 B 0.5628(2) 0.16128(13) 0.2893(3) 0.0361(5) Uani 1 1 d .
H12 H 0.4672 0.1875 0.2970 0.043 Uiso 1 1 calc R

loop_
_atom_site_aniso_label
_atom_site_aniso_U_11
_atom_site_aniso_U_22
_atom_site_aniso_U_33
_atom_site_aniso_U_23
_atom_site_aniso_U_13
_atom_site_aniso_U_12
C1 0.0211(9) 0.0300(9) 0.0313(10) 0.0006(8) 0.0075(8) -0.0047(7)
C2 0.0183(8) 0.0267(9) 0.0278(9) -0.0002(7) 0.0077(7) -0.0013(7)
C11 0.0227(10) 0.0460(12) 0.0309(10) 0.0022(9) 0.0100(8) 0.0006(9)
C12 0.0292(12) 0.0642(15) 0.0554(15) 0.0081(12) 0.0161(10) -0.0052(11)
C13 0.0273(12) 0.095(2) 0.0650(17) 0.0100(16) 0.0206(11) -0.0045(13)
C14 0.0316(13) 0.100(2) 0.0510(15) 0.0024(15) 0.0198(11) 0.0166(14)
C15 0.0359(13) 0.0703(16) 0.0427(13) -0.0057(11) 0.0126(10) 0.0168(11)
C16 0.0278(10) 0.0473(12) 0.0290(10) -0.0014(9) 0.0073(8) 0.0073(9)
C17 0.0337(11) 0.0327(10) 0.0336(11) -0.0026(8) 0.0062(9) 0.0063(9)
C18 0.0482(14) 0.0356(12) 0.0665(16) -0.0067(11) 0.0107(12) 0.0136(10)
C19 0.075(2) 0.0593(17) 0.078(2) -0.0322(15) -0.0005(16) 0.0195(15)
C20 0.0292(10) 0.0257(9) 0.0295(10) -0.0014(8) 0.0060(8) 0.0004(8)
C21 0.0314(12) 0.0279(10) 0.0565(14) -0.0039(9) 0.0105(10) -0.0054(8)
C22 0.0675(18) 0.0412(13) 0.0732(18) 0.0111(12) 0.0292(14) -0.0090(12)
B3 0.0295(12) 0.0323(11) 0.0249(11) -0.0036(9) 0.0069(9) -0.0027(9)
B4 0.0365(13) 0.0325(12) 0.0408(14) -0.0065(10) 0.0071(10) -0.0102(10)
B5 0.0348(13) 0.0312(11) 0.0447(14) 0.0069(10) 0.0112(11) -0.0051(10)
B6 0.0286(12) 0.0353(11) 0.0271(11) 0.0053(9) 0.0068(9) 0.0010(9)
B7 0.0260(11) 0.0316(11) 0.0369(12) 0.0010(9) 0.0146(9) 0.0040(9)
B8 0.0464(15) 0.0314(12) 0.0365(13) -0.0067(10) 0.0141(11) 0.0034(10)
B9 0.0456(15) 0.0253(11) 0.0504(15) -0.0022(10) 0.0129(12) -0.0024(10)
B10 0.0371(13) 0.0277(11) 0.0417(13) 0.0059(9) 0.0101(11) 0.0025(10)
B11 0.0227(11) 0.0301(11) 0.0382(13) 0.0017(9) 0.0066(9) 0.0035(9)
B12 0.0345(13) 0.0292(11) 0.0464(14) -0.0008(10) 0.0146(11) 0.0050(9)

loop_
_atom_type_symbol
_atom_type_description
_atom_type_scat_dispersion_real
_atom_type_scat_dispersion_imag
_atom_type_scat_source
C C 0.0033 0.0016 'International Tables Vol C Tables 4.2.6.8 and 6.1.1.4'
H H 0.0000 0.0000 'International Tables Vol C Tables 4.2.6.8 and 6.1.1.4'
B B 0.0013 0.0007 'International Tables Vol C Tables 4.2.6.8 and 6.1.1.4'

loop_
_geom_angle_atom_site_label_1
_geom_angle_atom_site_label_2
_geom_angle_atom_site_label_3
_geom_angle
C11 C1 C2 116.21(15)
C11 C1 B4 122.91(16)
C2 C1 B4 111.03(14)
C11 C1 B5 121.94(15)
C2 C1 B5 111.24(14)
B4 C1 B5 62.51(14)
C11 C1 B3 117.28(15)
C2 C1 B3 61.71(11)
B4 C1 B3 61.80(12)
B5 C1 B3 113.59(15)
C11 C1 B6 116.17(16)
C2 C1 B6 61.94(11)
B4 C1 B6 113.26(15)
B5 C1 B6 61.66(13)
B3 C1 B6 114.18(14)
C20 C2 C1 116.48(14)
C20 C2 B7 122.77(15)
C1 C2 B7 110.55(14)
C20 C2 B11 123.13(15)
C1 C2 B11 110.42(14)
B7 C2 B11 62.11(12)
C20 C2 B3 116.35(15)
C1 C2 B3 61.67(11)
B7 C2 B3 61.84(12)
B11 C2 B3 113.17(14)
C20 C2 B6 117.37(15)
C1 C2 B6 61.66(11)
B7 C2 B6 112.57(14)
B11 C2 B6 61.30(12)
B3 C2 B6 113.91(14)
C12 C11 C16 120.83(19)
C12 C11 C1 118.7(2)
C16 C11 C1 120.48(17)
C13 C12 C11 120.5(3)
C14 C13 C12 119.3(2)
C15 C14 C13 120.5(2)
C14 C15 C16 122.3(3)
C11 C16 C15 116.5(2)
C11 C16 C17 122.27(17)
C15 C16 C17 121.2(2)
C20 C17 C16 123.23(18)
C20 C17 C18 119.61(19)
C16 C17 C18 117.16(18)
C19 C18 C17 111.7(2)
C17 C20 C2 121.28(17)
C17 C20 C21 123.59(18)
C2 C20 C21 115.05(15)
C20 C21 C22 113.33(18)
C1 B3 C2 56.63(10)
C1 B3 B8 104.79(16)
C2 B3 B8 105.23(16)
C1 B3 B4 58.43(12)
C2 B3 B4 104.26(15)
B8 B3 B4 60.16(14)
C1 B3 B7 104.04(15)
C2 B3 B7 58.68(11)
B8 B3 B7 60.29(13)
B4 B3 B7 107.76(16)
C1 B4 B3 59.77(12)
C1 B4 B8 105.57(15)
B3 B4 B8 59.84(13)
C1 B4 B9 105.31(17)
B3 B4 B9 108.56(16)
B8 B4 B9 60.34(14)
C1 B4 B5 58.99(13)
B3 B4 B5 109.04(16)
B8 B4 B5 108.28(17)
B9 B4 B5 59.82(14)
C1 B5 B6 59.71(12)
C1 B5 B9 105.07(16)
B6 B5 B9 108.10(16)
C1 B5 B4 58.50(12)
B6 B5 B4 108.39(16)
B9 B5 B4 60.00(14)
C1 B5 B10 105.29(15)
B6 B5 B10 59.42(13)
B9 B5 B10 60.41(14)
B4 B5 B10 108.21(17)
C1 B6 C2 56.41(11)
C1 B6 B10 105.36(16)
C2 B6 B10 105.60(15)
C1 B6 B11 104.35(15)
C2 B6 B11 58.95(11)
B10 B6 B11 60.46(12)
C1 B6 B5 58.63(12)
C2 B6 B5 104.37(15)
B10 B6 B5 60.57(14)
B11 B6 B5 108.32(16)
C2 B7 B12 105.56(15)
C2 B7 B3 59.49(11)
B12 B7 B3 108.59(15)
C2 B7 B8 105.31(15)
B12 B7 B8 60.59(13)
B3 B7 B8 59.59(13)
C2 B7 B11 59.17(12)
B12 B7 B11 59.84(13)
B3 B7 B11 108.85(15)
B8 B7 B11 108.28(16)
B3 B8 B4 60.01(13)
B3 B8 B7 60.12(12)
B4 B8 B7 107.50(15)
B3 B8 B9 108.38(16)
B4 B8 B9 59.95(14)
B7 B8 B9 107.71(17)
B3 B8 B12 108.22(16)
B4 B8 B12 107.86(17)
B7 B8 B12 59.61(13)
B9 B8 B12 60.19(14)
B5 B9 B4 60.18(14)
B5 B9 B8 108.05(16)
B4 B9 B8 59.71(14)
B5 B9 B10 60.05(14)
B4 B9 B10 108.07(16)
B8 B9 B10 108.14(16)
B5 B9 B12 107.71(17)
B4 B9 B12 107.65(16)
B8 B9 B12 60.17(14)
B10 B9 B12 59.74(13)
B6 B10 B11 60.00(12)
B6 B10 B5 60.01(13)
B11 B10 B5 107.52(16)
B6 B10 B12 108.04(16)
B11 B10 B12 59.70(12)
B5 B10 B12 107.72(17)
B6 B10 B9 107.88(17)
B11 B10 B9 107.67(17)
B5 B10 B9 59.55(14)
B12 B10 B9 60.26(14)
C2 B11 B6 59.76(11)
C2 B11 B12 105.31(16)
B6 B11 B12 108.16(16)
C2 B11 B10 105.51(15)
B6 B11 B10 59.53(12)
B12 B11 B10 60.31(13)
C2 B11 B7 58.72(11)
B6 B11 B7 108.55(16)
B12 B11 B7 59.97(13)
B10 B11 B7 108.19(17)
B11 B12 B7 60.20(13)
B11 B12 B10 59.99(13)
B7 B12 B10 108.11(15)
B11 B12 B8 107.94(15)
B7 B12 B8 59.80(13)
B10 B12 B8 107.93(17)
B11 B12 B9 107.70(16)
B7 B12 B9 107.43(16)
B10 B12 B9 60.00(14)
B8 B12 B9 59.64(14)

loop_
_geom_bond_atom_site_label_1
_geom_bond_atom_site_label_2
_geom_bond_distance
C1 C11 1.488(3)
C1 C2 1.639(2)
C1 B4 1.704(3)
C1 B5 1.713(3)
C1 B3 1.728(3)
C1 B6 1.732(3)
C2 C20 1.497(2)
C2 B7 1.714(3)
C2 B11 1.722(3)
C2 B3 1.729(3)
C2 B6 1.737(3)
C11 C12 1.390(3)
C11 C16 1.399(3)
C12 C13 1.386(3)
C13 C14 1.367(4)
C14 C15 1.365(3)
C15 C16 1.406(3)
C16 C17 1.480(3)
C17 C20 1.345(3)
C17 C18 1.517(3)
C18 C19 1.516(4)
C20 C21 1.514(3)
C21 C22 1.519(3)
B3 B8 1.759(3)
B3 B4 1.763(3)
B3 B7 1.769(3)
B4 B8 1.765(3)
B4 B9 1.770(4)
B4 B5 1.773(4)
B5 B6 1.765(3)
B5 B9 1.766(3)
B5 B10 1.775(3)
B6 B10 1.755(3)
B6 B11 1.763(3)
B7 B12 1.769(3)
B7 B8 1.772(3)
B7 B11 1.773(3)
B8 B9 1.777(4)
B8 B12 1.786(4)
B9 B10 1.782(4)
B9 B12 1.786(3)
B10 B11 1.771(3)
B10 B12 1.777(3)
B11 B12 1.766(3)
